data_1561237
loop_
_publ_author_name
'Hu, Zhiyong'
'Zhao, Meng'
'Su, Jian'
'Xu, Shasha'
'Hu, Lei'
'Liu, Hui'
'Zhang, Qiong'
'Zhang, Jun'
'Wu, Jieying'
'Tian, Yupeng'

_publ_section_title
;
 Three coordination polymers based on a star-like geometry 4, 4', 4''
 -nitrilotribenzoic acid ligand and their framework dependent luminescent
 properties
;
_journal_name_full 'Journal of Solid State Chemistry'
_journal_page_first 328
_journal_page_last 334
_journal_paper_doi 10.1016/j.jssc.2017.10.027
_journal_volume 258
_journal_year 2018
_chemical_formula_sum 'C33 H25 Cd N3 O8'
_chemical_formula_weight 703.96
_space_group_crystal_system triclinic
_space_group_IT_number 2
_space_group_name_Hall '-P 1'
_space_group_name_H-M_alt 'P -1'
_atom_sites_solution_hydrogens geom
_atom_sites_solution_primary direct
_atom_sites_solution_secondary difmap
_cell_angle_alpha 99.7860(10)
_cell_angle_beta 93.3190(10)
_cell_angle_gamma 104.0110(10)
_cell_formula_units_Z 2
_cell_length_a 10.2204(8)
_cell_length_b 10.6193(8)
_cell_length_c 14.0656(11)
_cell_measurement_reflns_used 7832
_cell_measurement_temperature 296(2)
_cell_measurement_theta_max 27.06
_cell_measurement_theta_min 2.52
_cell_volume 1451.77(19)
_computing_cell_refinement 'Bruker SMART'
_computing_data_collection 'Bruker SMART'
_computing_data_reduction 'Bruker SAINT'
_computing_molecular_graphics 'Bruker SHELXTL'
_computing_publication_material 'Bruker SHELXTL'
_computing_structure_refinement 'Bruker SHELXTL'
_computing_structure_solution 'Bruker SHELXTL'
_diffrn_ambient_temperature 296(2)
_diffrn_measured_fraction_theta_full 0.986
_diffrn_measured_fraction_theta_max 0.986
_diffrn_measurement_device_type 'CCD area detector'
_diffrn_measurement_method 'phi and omega scans'
_diffrn_radiation_monochromator graphite
_diffrn_radiation_source 'fine-focus sealed tube'
_diffrn_radiation_type MoK\a
_diffrn_radiation_wavelength 0.71073
_diffrn_reflns_av_R_equivalents 0.0148
_diffrn_reflns_av_sigmaI/netI 0.0223
_diffrn_reflns_limit_h_max 12
_diffrn_reflns_limit_h_min -12
_diffrn_reflns_limit_k_max 12
_diffrn_reflns_limit_k_min -12
_diffrn_reflns_limit_l_max 16
_diffrn_reflns_limit_l_min -15
_diffrn_reflns_number 10355
_diffrn_reflns_theta_full 25.00
_diffrn_reflns_theta_max 25.00
_diffrn_reflns_theta_min 1.48
_exptl_absorpt_coefficient_mu 0.812
_exptl_absorpt_correction_T_max 0.8676
_exptl_absorpt_correction_T_min 0.8545
_exptl_absorpt_correction_type multi-scan
_exptl_absorpt_process_details 'SADABS; Bruker, 2000'
_exptl_crystal_colour colorless
_exptl_crystal_density_diffrn 1.610
_exptl_crystal_density_method 'not measured'
_exptl_crystal_description block
_exptl_crystal_F_000 712
_exptl_crystal_size_max 0.20
_exptl_crystal_size_mid 0.19
_exptl_crystal_size_min 0.18
_refine_diff_density_max 0.662
_refine_diff_density_min -0.514
_refine_diff_density_rms 0.071
_refine_ls_extinction_method none
_refine_ls_goodness_of_fit_ref 1.093
_refine_ls_hydrogen_treatment mixed
_refine_ls_matrix_type full
_refine_ls_number_parameters 400
_refine_ls_number_reflns 5047
_refine_ls_number_restraints 3
_refine_ls_restrained_S_all 1.100
_refine_ls_R_factor_all 0.0283
_refine_ls_R_factor_gt 0.0265
_refine_ls_shift/su_max 0.000
_refine_ls_shift/su_mean 0.000
_refine_ls_structure_factor_coef Fsqd
_refine_ls_weighting_details 'calc w=1/[\s^2^(Fo^2^)+(0.0468P)^2^+0.8415P] where P=(Fo^2^+2Fc^2^)/3'
_refine_ls_weighting_scheme calc
_refine_ls_wR_factor_gt 0.0772
_refine_ls_wR_factor_ref 0.0794
_reflns_number_gt 4765
_reflns_number_total 5047
_reflns_threshold_expression >2sigma(I)
_cod_data_source_file JSSC-2018-258-328.cif
_cod_data_source_block b
_cod_database_code 1561237

loop_
_symmetry_equiv_pos_as_xyz
'x, y, z'
'-x, -y, -z'

loop_
_atom_site_label
_atom_site_type_symbol
_atom_site_fract_x
_atom_site_fract_y
_atom_site_fract_z
_atom_site_U_iso_or_equiv
_atom_site_adp_type
_atom_site_occupancy
_atom_site_symmetry_multiplicity
_atom_site_calc_flag
_atom_site_refinement_flags
_atom_site_disorder_assembly
_atom_site_disorder_group
C1 C 0.2614(3) -0.3433(4) 0.8531(2) 0.0530(8) Uani 1 1 d . . .
H1 H 0.3326 -0.2678 0.8597 0.064 Uiso 1 1 calc R . .
C2 C 0.2839(4) -0.4661(4) 0.8163(3) 0.0679(11) Uani 1 1 d . . .
H2 H 0.3688 -0.4714 0.7983 0.081 Uiso 1 1 calc R . .
C3 C 0.1819(4) -0.5775(4) 0.8070(3) 0.0679(10) Uani 1 1 d . . .
H3 H 0.1966 -0.6594 0.7824 0.081 Uiso 1 1 calc R . .
C4 C 0.0551(3) -0.5690(3) 0.8345(2) 0.0479(7) Uani 1 1 d . . .
C5 C -0.0576(4) -0.6816(3) 0.8268(3) 0.0605(9) Uani 1 1 d . . .
H5 H -0.0463 -0.7655 0.8045 0.073 Uiso 1 1 calc R . .
C6 C -0.1788(4) -0.6687(3) 0.8509(3) 0.0577(9) Uani 1 1 d . . .
H6 H -0.2507 -0.7436 0.8444 0.069 Uiso 1 1 calc R . .
C7 C -0.1996(3) -0.5411(3) 0.8868(2) 0.0443(7) Uani 1 1 d . . .
C8 C -0.3252(4) -0.5237(3) 0.9138(3) 0.0565(9) Uani 1 1 d . . .
H8 H -0.3990 -0.5965 0.9091 0.068 Uiso 1 1 calc R . .
C9 C -0.3384(4) -0.3997(3) 0.9470(3) 0.0580(9) Uani 1 1 d . . .
H9 H -0.4208 -0.3870 0.9656 0.070 Uiso 1 1 calc R . .
C10 C -0.2269(3) -0.2925(3) 0.9527(2) 0.0442(7) Uani 1 1 d . . .
H10 H -0.2368 -0.2083 0.9761 0.053 Uiso 1 1 calc R . .
C11 C 0.0396(3) -0.4411(3) 0.86899(19) 0.0353(6) Uani 1 1 d . . .
C12 C -0.0918(3) -0.4270(3) 0.89492(18) 0.0319(5) Uani 1 1 d . . .
C13 C 0.2127(3) -0.0008(3) 0.78367(19) 0.0336(6) Uani 1 1 d . . .
C14 C 0.2830(3) 0.0571(3) 0.70490(18) 0.0309(5) Uani 1 1 d . . .
C15 C 0.3695(3) 0.1832(3) 0.72529(18) 0.0324(6) Uani 1 1 d . . .
H15 H 0.3851 0.2305 0.7887 0.039 Uiso 1 1 calc R . .
C16 C 0.4330(3) 0.2399(3) 0.65301(19) 0.0338(6) Uani 1 1 d . . .
H16 H 0.4876 0.3259 0.6676 0.041 Uiso 1 1 calc R . .
C17 C 0.4151(2) 0.1681(3) 0.55778(18) 0.0305(5) Uani 1 1 d . . .
C18 C 0.3315(3) 0.0395(3) 0.53862(19) 0.0369(6) Uani 1 1 d . . .
H18 H 0.3208 -0.0109 0.4764 0.044 Uiso 1 1 calc R . .
C19 C 0.2651(3) -0.0134(3) 0.61004(19) 0.0366(6) Uani 1 1 d . . .
H19 H 0.2071 -0.0979 0.5950 0.044 Uiso 1 1 calc R . .
C20 C 0.6011(3) 0.3229(3) 0.49953(18) 0.0320(5) Uani 1 1 d . . .
C21 C 0.7019(3) 0.3210(3) 0.5707(2) 0.0371(6) Uani 1 1 d . . .
H21 H 0.6914 0.2496 0.6024 0.045 Uiso 1 1 calc R . .
C22 C 0.8167(3) 0.4244(3) 0.5940(2) 0.0381(6) Uani 1 1 d . . .
H22 H 0.8816 0.4238 0.6429 0.046 Uiso 1 1 calc R . .
C23 C 0.8364(3) 0.5298(3) 0.5449(2) 0.0358(6) Uani 1 1 d . . .
C24 C 0.7402(3) 0.5274(3) 0.4702(2) 0.0402(6) Uani 1 1 d . . .
H24 H 0.7550 0.5946 0.4344 0.048 Uiso 1 1 calc R . .
C25 C 0.6230(3) 0.4265(3) 0.4486(2) 0.0387(6) Uani 1 1 d . . .
H25 H 0.5583 0.4276 0.3997 0.046 Uiso 1 1 calc R . .
C26 C 0.9522(3) 0.6483(3) 0.5746(2) 0.0407(7) Uani 1 1 d . . .
C27 C 0.4114(3) 0.1783(3) 0.38526(18) 0.0305(5) Uani 1 1 d . . .
C28 C 0.4851(3) 0.1482(3) 0.3085(2) 0.0379(6) Uani 1 1 d . . .
H28 H 0.5790 0.1662 0.3186 0.045 Uiso 1 1 calc R . .
C29 C 0.4190(3) 0.0915(3) 0.2168(2) 0.0380(6) Uani 1 1 d . . .
H29 H 0.4687 0.0702 0.1659 0.046 Uiso 1 1 calc R . .
C30 C 0.2788(3) 0.0662(3) 0.20026(18) 0.0312(5) Uani 1 1 d . . .
C31 C 0.2061(3) 0.1033(3) 0.2763(2) 0.0377(6) Uani 1 1 d . . .
H31 H 0.1128 0.0904 0.2655 0.045 Uiso 1 1 calc R . .
C32 C 0.2726(3) 0.1592(3) 0.36757(19) 0.0373(6) Uani 1 1 d . . .
H32 H 0.2234 0.1843 0.4178 0.045 Uiso 1 1 calc R . .
C33 C 0.2070(3) -0.0043(2) 0.10328(18) 0.0310(5) Uani 1 1 d . . .
Cd1 Cd 0.079368(17) -0.126640(17) 0.921633(12) 0.02909(8) Uani 1 1 d U . .
N1 N 0.1418(2) -0.3308(2) 0.87881(16) 0.0362(5) Uani 1 1 d U . .
N2 N -0.1072(2) -0.3040(2) 0.92668(16) 0.0344(5) Uani 1 1 d . . .
N5 N 0.4771(2) 0.2234(2) 0.48171(15) 0.0344(5) Uani 1 1 d . . .
O1 O 0.2343(2) 0.0615(2) 0.86864(15) 0.0505(5) Uani 1 1 d U . .
O2 O 0.1314(2) -0.1151(2) 0.76300(14) 0.0460(5) Uani 1 1 d U . .
O3 O 0.9779(2) 0.7385(2) 0.53131(17) 0.0543(6) Uani 1 1 d . . .
O4 O 1.0222(2) 0.6483(2) 0.65764(17) 0.0574(6) Uani 1 1 d . . .
H4 H 1.0620 0.7229 0.6816 0.086 Uiso 1 1 d R . .
O5 O 0.0836(2) -0.0057(2) 0.08296(14) 0.041 Uani 1 1 d . . .
O6 O 0.2682(2) -0.0635(2) 0.04332(14) 0.0414(5) Uani 1 1 d . . .
O7 O 0.4927(2) 0.8187(2) 0.03182(19) 0.0613(7) Uani 1 1 d . . .
H7B H 0.4242 0.8443 0.0138 0.092 Uiso 1 1 d R . .
H7A H 0.5580 0.8857 0.0548 0.092 Uiso 1 1 d R . .
O8 O -0.0067(10) 0.1295(10) 0.6227(6) 0.278(5) Uani 1 1 d . . .
H8A H 0.0508 0.0963 0.6486 0.418 Uiso 1 1 d R . .
H8B H -0.0192 0.0999 0.5619 0.418 Uiso 1 1 d R . .

loop_
_atom_site_aniso_label
_atom_site_aniso_U_11
_atom_site_aniso_U_22
_atom_site_aniso_U_33
_atom_site_aniso_U_23
_atom_site_aniso_U_13
_atom_site_aniso_U_12
C1 0.0369(16) 0.067(2) 0.0520(19) 0.0047(16) 0.0006(14) 0.0131(15)
C2 0.051(2) 0.085(3) 0.073(3) 0.005(2) 0.0115(18) 0.035(2)
C3 0.070(2) 0.059(2) 0.081(3) 0.0008(19) 0.005(2) 0.037(2)
C4 0.061(2) 0.0418(17) 0.0459(17) 0.0069(14) 0.0049(15) 0.0243(15)
C5 0.082(3) 0.0271(16) 0.072(2) 0.0048(15) 0.012(2) 0.0166(16)
C6 0.071(2) 0.0260(15) 0.070(2) 0.0075(15) 0.0138(18) 0.0008(15)
C7 0.0517(17) 0.0272(14) 0.0494(18) 0.0095(12) 0.0049(14) 0.0000(13)
C8 0.0502(19) 0.0404(18) 0.072(2) 0.0128(16) 0.0193(17) -0.0066(14)
C9 0.0474(18) 0.050(2) 0.078(2) 0.0143(18) 0.0276(17) 0.0077(15)
C10 0.0496(17) 0.0345(15) 0.0501(18) 0.0086(13) 0.0202(14) 0.0097(13)
C11 0.0417(15) 0.0322(14) 0.0306(14) 0.0028(11) -0.0014(11) 0.0100(12)
C12 0.0406(14) 0.0265(13) 0.0275(13) 0.0061(10) 0.0043(11) 0.0060(11)
C13 0.0288(13) 0.0400(15) 0.0304(14) 0.0084(11) 0.0006(10) 0.0053(11)
C14 0.0299(13) 0.0336(14) 0.0271(13) 0.0056(11) 0.0008(10) 0.0048(11)
C15 0.0363(14) 0.0338(14) 0.0231(12) -0.0005(10) 0.0019(10) 0.0059(11)
C16 0.0371(14) 0.0294(13) 0.0282(13) 0.0014(11) 0.0011(11) -0.0010(11)
C17 0.0299(13) 0.0336(14) 0.0245(12) 0.0051(10) -0.0002(10) 0.0026(11)
C18 0.0454(16) 0.0340(14) 0.0228(13) -0.0012(11) 0.0005(11) -0.0006(12)
C19 0.0421(15) 0.0308(14) 0.0297(14) 0.0041(11) 0.0005(11) -0.0024(11)
C20 0.0324(13) 0.0311(13) 0.0262(13) -0.0001(10) 0.0007(10) 0.0003(11)
C21 0.0380(15) 0.0374(15) 0.0325(14) 0.0084(11) -0.0013(11) 0.0031(12)
C22 0.0335(14) 0.0409(15) 0.0347(15) 0.0026(12) -0.0057(11) 0.0048(12)
C23 0.0319(14) 0.0352(14) 0.0330(14) -0.0012(11) 0.0028(11) 0.0005(11)
C24 0.0448(16) 0.0369(15) 0.0337(15) 0.0082(12) 0.0016(12) 0.0002(13)
C25 0.0388(15) 0.0409(16) 0.0302(14) 0.0059(12) -0.0051(11) 0.0010(12)
C26 0.0323(14) 0.0428(16) 0.0401(16) -0.0003(13) 0.0069(12) 0.0012(12)
C27 0.0330(13) 0.0308(13) 0.0225(12) 0.0032(10) -0.0032(10) 0.0009(10)
C28 0.0260(13) 0.0473(16) 0.0337(14) -0.0001(12) -0.0042(11) 0.0039(12)
C29 0.0339(14) 0.0472(16) 0.0270(13) -0.0001(12) 0.0018(11) 0.0042(12)
C30 0.0334(13) 0.0296(13) 0.0265(13) 0.0045(10) -0.0040(10) 0.0024(11)
C31 0.0285(13) 0.0477(17) 0.0343(15) 0.0068(12) -0.0034(11) 0.0070(12)
C32 0.0355(14) 0.0488(16) 0.0255(13) 0.0031(12) 0.0022(11) 0.0098(12)
C33 0.0334(13) 0.0267(13) 0.0286(13) 0.0077(10) -0.0069(10) 0.0000(10)
Cd1 0.02994(12) 0.02737(12) 0.02403(12) 0.00075(8) 0.00069(7) -0.00060(8)
N1 0.0365(12) 0.0381(11) 0.0317(12) 0.0025(9) 0.0022(9) 0.0083(10)
N2 0.0376(12) 0.0284(11) 0.0347(12) 0.0053(9) 0.0066(10) 0.0034(9)
N5 0.0337(12) 0.0370(12) 0.0242(11) 0.0040(9) -0.0024(9) -0.0042(10)
O1 0.0544(13) 0.0538(12) 0.0295(11) 0.0043(9) 0.0115(9) -0.0116(9)
O2 0.0527(12) 0.0425(11) 0.0335(9) 0.0081(9) 0.0086(9) -0.0069(10)
O3 0.0470(12) 0.0489(13) 0.0557(14) 0.0126(11) 0.0032(10) -0.0106(10)
O4 0.0556(14) 0.0457(13) 0.0531(14) 0.0024(10) -0.0157(11) -0.0111(10)
O5 0.041 0.043 0.032 -0.005 -0.007 0.009
O6 0.0412(11) 0.0441(11) 0.0324(10) -0.0049(9) -0.0069(8) 0.0094(9)
O7 0.0404(12) 0.0512(14) 0.0809(18) -0.0056(12) -0.0042(12) 0.0049(10)
O8 0.310(10) 0.389(14) 0.180(7) 0.106(8) 0.041(7) 0.132(10)

loop_
_atom_type_symbol
_atom_type_description
_atom_type_scat_dispersion_real
_atom_type_scat_dispersion_imag
_atom_type_scat_source
C C 0.0033 0.0016 'International Tables Vol C Tables 4.2.6.8 and 6.1.1.4'
H H 0.0000 0.0000 'International Tables Vol C Tables 4.2.6.8 and 6.1.1.4'
Cd Cd -0.8075 1.2024 'International Tables Vol C Tables 4.2.6.8 and 6.1.1.4'
N N 0.0061 0.0033 'International Tables Vol C Tables 4.2.6.8 and 6.1.1.4'
O O 0.0106 0.0060 'International Tables Vol C Tables 4.2.6.8 and 6.1.1.4'

loop_
_geom_angle_atom_site_label_1
_geom_angle_atom_site_label_2
_geom_angle_atom_site_label_3
_geom_angle
_geom_angle_site_symmetry_1
_geom_angle_site_symmetry_3
N1 C1 C2 122.1(3) . .
N1 C1 H1 118.9 . .
C2 C1 H1 118.9 . .
C3 C2 C1 120.0(3) . .
C3 C2 H2 120.0 . .
C1 C2 H2 120.0 . .
C2 C3 C4 119.7(3) . .
C2 C3 H3 120.1 . .
C4 C3 H3 120.1 . .
C3 C4 C11 116.9(3) . .
C3 C4 C5 123.2(3) . .
C11 C4 C5 119.9(3) . .
C6 C5 C4 121.3(3) . .
C6 C5 H5 119.3 . .
C4 C5 H5 119.3 . .
C5 C6 C7 120.9(3) . .
C5 C6 H6 119.6 . .
C7 C6 H6 119.6 . .
C8 C7 C12 117.6(3) . .
C8 C7 C6 122.6(3) . .
C12 C7 C6 119.9(3) . .
C9 C8 C7 119.6(3) . .
C9 C8 H8 120.2 . .
C7 C8 H8 120.2 . .
C8 C9 C10 119.1(3) . .
C8 C9 H9 120.5 . .
C10 C9 H9 120.5 . .
N2 C10 C9 123.3(3) . .
N2 C10 H10 118.3 . .
C9 C10 H10 118.3 . .
N1 C11 C4 123.0(3) . .
N1 C11 C12 118.2(2) . .
C4 C11 C12 118.8(3) . .
N2 C12 C7 122.1(3) . .
N2 C12 C11 118.8(2) . .
C7 C12 C11 119.2(2) . .
O1 C13 O2 120.3(3) . .
O1 C13 C14 120.5(2) . .
O2 C13 C14 119.2(2) . .
C15 C14 C19 118.3(2) . .
C15 C14 C13 120.2(2) . .
C19 C14 C13 121.5(2) . .
C16 C15 C14 121.1(2) . .
C16 C15 H15 119.4 . .
C14 C15 H15 119.4 . .
C15 C16 C17 120.2(2) . .
C15 C16 H16 119.9 . .
C17 C16 H16 119.9 . .
C18 C17 C16 118.2(2) . .
C18 C17 N5 120.0(2) . .
C16 C17 N5 121.8(2) . .
C19 C18 C17 120.9(2) . .
C19 C18 H18 119.5 . .
C17 C18 H18 119.5 . .
C18 C19 C14 121.1(3) . .
C18 C19 H19 119.4 . .
C14 C19 H19 119.4 . .
C25 C20 C21 118.8(2) . .
C25 C20 N5 120.6(2) . .
C21 C20 N5 120.6(2) . .
C22 C21 C20 120.3(3) . .
C22 C21 H21 119.9 . .
C20 C21 H21 119.9 . .
C21 C22 C23 120.6(2) . .
C21 C22 H22 119.7 . .
C23 C22 H22 119.7 . .
C24 C23 C22 119.0(2) . .
C24 C23 C26 119.2(3) . .
C22 C23 C26 121.7(3) . .
C25 C24 C23 120.7(3) . .
C25 C24 H24 119.6 . .
C23 C24 H24 119.6 . .
C24 C25 C20 120.4(3) . .
C24 C25 H25 119.8 . .
C20 C25 H25 119.8 . .
O3 C26 O4 122.9(3) . .
O3 C26 C23 124.2(3) . .
O4 C26 C23 112.9(3) . .
C32 C27 C28 119.1(2) . .
C32 C27 N5 120.4(2) . .
C28 C27 N5 120.4(2) . .
C29 C28 C27 120.1(2) . .
C29 C28 H28 119.9 . .
C27 C28 H28 119.9 . .
C28 C29 C30 120.5(3) . .
C28 C29 H29 119.7 . .
C30 C29 H29 119.7 . .
C29 C30 C31 119.1(2) . .
C29 C30 C33 120.3(2) . .
C31 C30 C33 120.6(2) . .
C32 C31 C30 120.1(2) . .
C32 C31 H31 120.0 . .
C30 C31 H31 120.0 . .
C31 C32 C27 120.9(3) . .
C31 C32 H32 119.6 . .
C27 C32 H32 119.6 . .
O6 C33 O5 120.6(2) . .
O6 C33 C30 119.6(2) . .
O5 C33 C30 119.8(2) . .
O6 C33 Cd1 60.04(13) . 1_554
O5 C33 Cd1 60.69(13) . 1_554
C30 C33 Cd1 177.95(18) . 1_554
O2 Cd1 N2 112.13(8) . .
O2 Cd1 O6 115.86(7) . 1_556
N2 Cd1 O6 121.28(8) . 1_556
O2 Cd1 N1 80.05(8) . .
N2 Cd1 N1 70.48(8) . .
O6 Cd1 N1 86.39(7) 1_556 .
O2 Cd1 O5 146.23(7) . 1_556
N2 Cd1 O5 97.83(7) . 1_556
O6 Cd1 O5 54.50(7) 1_556 1_556
N1 Cd1 O5 126.38(7) . 1_556
O2 Cd1 O5 93.83(7) . 2_556
N2 Cd1 O5 86.23(7) . 2_556
O6 Cd1 O5 121.11(7) 1_556 2_556
N1 Cd1 O5 151.10(7) . 2_556
O5 Cd1 O5 72.25(7) 1_556 2_556
O2 Cd1 O1 53.61(7) . .
N2 Cd1 O1 161.97(8) . .
O6 Cd1 O1 76.74(7) 1_556 .
N1 Cd1 O1 113.12(8) . .
O5 Cd1 O1 93.68(7) 1_556 .
O5 Cd1 O1 84.12(8) 2_556 .
O2 Cd1 C33 134.60(8) . 1_556
N2 Cd1 C33 112.55(8) . 1_556
O6 Cd1 C33 27.03(7) 1_556 1_556
N1 Cd1 C33 107.78(8) . 1_556
O5 Cd1 C33 27.50(7) 1_556 1_556
O5 Cd1 C33 96.66(7) 2_556 1_556
O1 Cd1 C33 83.73(7) . 1_556
C1 N1 C11 118.3(3) . .
C1 N1 Cd1 125.8(2) . .
C11 N1 Cd1 115.41(17) . .
C10 N2 C12 118.3(2) . .
C10 N2 Cd1 125.06(19) . .
C12 N2 Cd1 116.53(17) . .
C17 N5 C20 121.5(2) . .
C17 N5 C27 118.7(2) . .
C20 N5 C27 119.8(2) . .
C13 O1 Cd1 90.02(17) . .
C13 O2 Cd1 96.06(16) . .
C26 O4 H4 109.0 . .
C33 O5 Cd1 91.80(16) . 1_554
C33 O5 Cd1 145.78(17) . 2_556
Cd1 O5 Cd1 107.75(7) 1_554 2_556
C33 O6 Cd1 92.94(15) . 1_554
H7B O7 H7A 109.5 . .
H8A O8 H8B 109.5 . .

loop_
_geom_bond_atom_site_label_1
_geom_bond_atom_site_label_2
_geom_bond_distance
_geom_bond_site_symmetry_2
C1 N1 1.325(4) .
C1 C2 1.397(5) .
C1 H1 0.9300 .
C2 C3 1.356(6) .
C2 H2 0.9300 .
C3 C4 1.394(5) .
C3 H3 0.9300 .
C4 C11 1.412(4) .
C4 C5 1.429(5) .
C5 C6 1.335(5) .
C5 H5 0.9300 .
C6 C7 1.434(4) .
C6 H6 0.9300 .
C7 C8 1.406(5) .
C7 C12 1.409(4) .
C8 C9 1.361(5) .
C8 H8 0.9300 .
C9 C10 1.390(5) .
C9 H9 0.9300 .
C10 N2 1.325(4) .
C10 H10 0.9300 .
C11 N1 1.349(4) .
C11 C12 1.448(4) .
C12 N2 1.356(3) .
C13 O1 1.243(3) .
C13 O2 1.269(3) .
C13 C14 1.494(4) .
C14 C15 1.388(4) .
C14 C19 1.393(4) .
C15 C16 1.382(4) .
C15 H15 0.9300 .
C16 C17 1.402(4) .
C16 H16 0.9300 .
C17 C18 1.397(4) .
C17 N5 1.415(3) .
C18 C19 1.368(4) .
C18 H18 0.9300 .
C19 H19 0.9300 .
C20 C25 1.394(4) .
C20 C21 1.401(4) .
C20 N5 1.418(3) .
C21 C22 1.378(4) .
C21 H21 0.9300 .
C22 C23 1.393(4) .
C22 H22 0.9300 .
C23 C24 1.389(4) .
C23 C26 1.484(4) .
C24 C25 1.378(4) .
C24 H24 0.9300 .
C25 H25 0.9300 .
C26 O3 1.204(4) .
C26 O4 1.334(4) .
C27 C32 1.385(4) .
C27 C28 1.389(4) .
C27 N5 1.428(3) .
C28 C29 1.386(4) .
C28 H28 0.9300 .
C29 C30 1.390(4) .
C29 H29 0.9300 .
C30 C31 1.393(4) .
C30 C33 1.494(3) .
C31 C32 1.381(4) .
C31 H31 0.9300 .
C32 H32 0.9300 .
C33 O6 1.253(3) .
C33 O5 1.272(3) .
C33 Cd1 2.754(2) 1_554
Cd1 O2 2.3400(19) .
Cd1 N2 2.347(2) .
Cd1 O6 2.3887(18) 1_556
Cd1 N1 2.396(2) .
Cd1 O5 2.4024(19) 1_556
Cd1 O5 2.430(2) 2_556
Cd1 O1 2.483(2) .
Cd1 C33 2.754(3) 1_556
O4 H4 0.8020 .
O5 Cd1 2.4024(19) 1_554
O5 Cd1 2.430(2) 2_556
O6 Cd1 2.3887(18) 1_554
O7 H7B 0.8500 .
O7 H7A 0.8500 .
O8 H8A 0.8500 .
O8 H8B 0.8500 .

loop_
_geom_torsion_atom_site_label_1
_geom_torsion_atom_site_label_2
_geom_torsion_atom_site_label_3
_geom_torsion_atom_site_label_4
_geom_torsion
_geom_torsion_site_symmetry_1
_geom_torsion_site_symmetry_2
_geom_torsion_site_symmetry_3
_geom_torsion_site_symmetry_4
N1 C1 C2 C3 -0.7(6) . . . .
C1 C2 C3 C4 -0.2(6) . . . .
C2 C3 C4 C11 1.5(6) . . . .
C2 C3 C4 C5 179.9(4) . . . .
C3 C4 C5 C6 -177.8(4) . . . .
C11 C4 C5 C6 0.5(5) . . . .
C4 C5 C6 C7 -0.9(6) . . . .
C5 C6 C7 C8 -179.4(4) . . . .
C5 C6 C7 C12 1.4(5) . . . .
C12 C7 C8 C9 -0.5(5) . . . .
C6 C7 C8 C9 -179.7(4) . . . .
C7 C8 C9 C10 0.5(6) . . . .
C8 C9 C10 N2 0.6(6) . . . .
C3 C4 C11 N1 -2.1(5) . . . .
C5 C4 C11 N1 179.4(3) . . . .
C3 C4 C11 C12 177.7(3) . . . .
C5 C4 C11 C12 -0.7(4) . . . .
C8 C7 C12 N2 -0.6(4) . . . .
C6 C7 C12 N2 178.7(3) . . . .
C8 C7 C12 C11 179.2(3) . . . .
C6 C7 C12 C11 -1.5(4) . . . .
N1 C11 C12 N2 0.8(4) . . . .
C4 C11 C12 N2 -179.0(2) . . . .
N1 C11 C12 C7 -178.9(3) . . . .
C4 C11 C12 C7 1.2(4) . . . .
O1 C13 C14 C15 -2.4(4) . . . .
O2 C13 C14 C15 178.3(2) . . . .
O1 C13 C14 C19 177.0(3) . . . .
O2 C13 C14 C19 -2.3(4) . . . .
C19 C14 C15 C16 2.3(4) . . . .
C13 C14 C15 C16 -178.4(2) . . . .
C14 C15 C16 C17 -2.7(4) . . . .
C15 C16 C17 C18 0.4(4) . . . .
C15 C16 C17 N5 179.2(2) . . . .
C16 C17 C18 C19 2.2(4) . . . .
N5 C17 C18 C19 -176.6(3) . . . .
C17 C18 C19 C14 -2.6(4) . . . .
C15 C14 C19 C18 0.4(4) . . . .
C13 C14 C19 C18 -179.0(3) . . . .
C25 C20 C21 C22 4.2(4) . . . .
N5 C20 C21 C22 -173.9(3) . . . .
C20 C21 C22 C23 -2.3(4) . . . .
C21 C22 C23 C24 -1.8(4) . . . .
C21 C22 C23 C26 174.1(3) . . . .
C22 C23 C24 C25 3.9(4) . . . .
C26 C23 C24 C25 -172.1(3) . . . .
C23 C24 C25 C20 -2.0(5) . . . .
C21 C20 C25 C24 -2.1(4) . . . .
N5 C20 C25 C24 176.0(3) . . . .
C24 C23 C26 O3 -8.5(4) . . . .
C22 C23 C26 O3 175.6(3) . . . .
C24 C23 C26 O4 168.3(3) . . . .
C22 C23 C26 O4 -7.5(4) . . . .
C32 C27 C28 C29 -4.3(4) . . . .
N5 C27 C28 C29 173.2(3) . . . .
C27 C28 C29 C30 1.1(4) . . . .
C28 C29 C30 C31 2.5(4) . . . .
C28 C29 C30 C33 -175.3(3) . . . .
C29 C30 C31 C32 -2.8(4) . . . .
C33 C30 C31 C32 175.0(3) . . . .
C30 C31 C32 C27 -0.5(4) . . . .
C28 C27 C32 C31 4.0(4) . . . .
N5 C27 C32 C31 -173.5(3) . . . .
C29 C30 C33 O6 14.2(4) . . . .
C31 C30 C33 O6 -163.5(3) . . . .
C29 C30 C33 O5 -167.0(3) . . . .
C31 C30 C33 O5 15.2(4) . . . .
C29 C30 C33 Cd1 -64(6) . . . 1_554
C31 C30 C33 Cd1 118(5) . . . 1_554
C2 C1 N1 C11 0.2(5) . . . .
C2 C1 N1 Cd1 -170.9(3) . . . .
C4 C11 N1 C1 1.3(4) . . . .
C12 C11 N1 C1 -178.5(3) . . . .
C4 C11 N1 Cd1 173.3(2) . . . .
C12 C11 N1 Cd1 -6.5(3) . . . .
O2 Cd1 N1 C1 60.1(2) . . . .
N2 Cd1 N1 C1 178.0(3) . . . .
O6 Cd1 N1 C1 -56.9(2) 1_556 . . .
O5 Cd1 N1 C1 -96.7(2) 1_556 . . .
O5 Cd1 N1 C1 139.9(2) 2_556 . . .
O1 Cd1 N1 C1 17.0(3) . . . .
C33 Cd1 N1 C1 -73.7(3) 1_556 . . .
O2 Cd1 N1 C11 -111.20(19) . . . .
N2 Cd1 N1 C11 6.70(18) . . . .
O6 Cd1 N1 C11 131.74(19) 1_556 . . .
O5 Cd1 N1 C11 92.02(19) 1_556 . . .
O5 Cd1 N1 C11 -31.4(3) 2_556 . . .
O1 Cd1 N1 C11 -154.33(18) . . . .
C33 Cd1 N1 C11 114.98(18) 1_556 . . .
C9 C10 N2 C12 -1.6(5) . . . .
C9 C10 N2 Cd1 174.4(3) . . . .
C7 C12 N2 C10 1.6(4) . . . .
C11 C12 N2 C10 -178.2(3) . . . .
C7 C12 N2 Cd1 -174.7(2) . . . .
C11 C12 N2 Cd1 5.5(3) . . . .
O2 Cd1 N2 C10 -112.3(2) . . . .
O6 Cd1 N2 C10 104.8(2) 1_556 . . .
N1 Cd1 N2 C10 177.7(3) . . . .
O5 Cd1 N2 C10 51.8(2) 1_556 . . .
O5 Cd1 N2 C10 -19.7(2) 2_556 . . .
O1 Cd1 N2 C10 -77.4(3) . . . .
C33 Cd1 N2 C10 75.9(2) 1_556 . . .
O2 Cd1 N2 C12 63.7(2) . . . .
O6 Cd1 N2 C12 -79.2(2) 1_556 . . .
N1 Cd1 N2 C12 -6.30(18) . . . .
O5 Cd1 N2 C12 -132.21(18) 1_556 . . .
O5 Cd1 N2 C12 156.30(19) 2_556 . . .
O1 Cd1 N2 C12 98.6(3) . . . .
C33 Cd1 N2 C12 -108.04(19) 1_556 . . .
C18 C17 N5 C20 -152.7(3) . . . .
C16 C17 N5 C20 28.5(4) . . . .
C18 C17 N5 C27 28.1(4) . . . .
C16 C17 N5 C27 -150.7(3) . . . .
C25 C20 N5 C17 -142.1(3) . . . .
C21 C20 N5 C17 36.0(4) . . . .
C25 C20 N5 C27 37.1(4) . . . .
C21 C20 N5 C27 -144.9(3) . . . .
C32 C27 N5 C17 42.9(4) . . . .
C28 C27 N5 C17 -134.7(3) . . . .
C32 C27 N5 C20 -136.3(3) . . . .
C28 C27 N5 C20 46.1(4) . . . .
O2 C13 O1 Cd1 1.1(3) . . . .
C14 C13 O1 Cd1 -178.1(2) . . . .
O2 Cd1 O1 C13 -0.67(16) . . . .
N2 Cd1 O1 C13 -41.9(3) . . . .
O6 Cd1 O1 C13 136.25(19) 1_556 . . .
N1 Cd1 O1 C13 56.09(19) . . . .
O5 Cd1 O1 C13 -171.55(17) 1_556 . . .
O5 Cd1 O1 C13 -99.84(18) 2_556 . . .
C33 Cd1 O1 C13 162.77(18) 1_556 . . .
O1 C13 O2 Cd1 -1.2(3) . . . .
C14 C13 O2 Cd1 178.1(2) . . . .
N2 Cd1 O2 C13 167.95(16) . . . .
O6 Cd1 O2 C13 -46.97(19) 1_556 . . .
N1 Cd1 O2 C13 -127.99(18) . . . .
O5 Cd1 O2 C13 17.2(2) 1_556 . . .
O5 Cd1 O2 C13 80.47(17) 2_556 . . .
O1 Cd1 O2 C13 0.66(16) . . . .
C33 Cd1 O2 C13 -22.8(2) 1_556 . . .
O6 C33 O5 Cd1 -3.6(3) . . . 1_554
C30 C33 O5 Cd1 177.7(2) . . . 1_554
O6 C33 O5 Cd1 -129.6(3) . . . 2_556
C30 C33 O5 Cd1 51.6(4) . . . 2_556
Cd1 C33 O5 Cd1 -126.1(3) 1_554 . . 2_556
O5 C33 O6 Cd1 3.6(3) . . . 1_554
C30 C33 O6 Cd1 -177.7(2) . . . 1_554
